data_2237516
loop_
_publ_author_name
'Breiner, Megan M.'
'Chavez, David E.'
'Parrish, Damon A.'

_publ_section_title
;
 2-Nitro-1,3-dinitrooxypropane
;
_journal_coeditor_code LD2094
_journal_issue 3
_journal_name_full 'Acta Crystallographica Section E'
_journal_page_first o384
_journal_paper_doi 10.1107/S1600536813004170
_journal_volume 69
_journal_year 2013
_chemical_formula_iupac 'C3 H5 N3 O8'
_chemical_formula_moiety 'C3 H5 N3 O8'
_chemical_formula_sum 'C3 H5 N3 O8'
_chemical_formula_weight 211.10
_chemical_name_systematic
;
2-Nitro-1,3-dinitrooxypropane
;
_space_group_IT_number 36
_symmetry_cell_setting orthorhombic
_symmetry_space_group_name_Hall 'C 2c -2'
_symmetry_space_group_name_H-M 'C m c 21'
_atom_sites_solution_hydrogens geom
_atom_sites_solution_primary direct
_atom_sites_solution_secondary difmap
_audit_creation_method 'from SHELXTL CIF, local template and enCIFer'
_cell_angle_alpha 90.00
_cell_angle_beta 90.00
_cell_angle_gamma 90.00
_cell_formula_units_Z 4
_cell_length_a 14.046(5)
_cell_length_b 9.607(5)
_cell_length_c 5.903(3)
_cell_measurement_temperature 293(2)
_cell_volume 796.6(6)
_computing_cell_refinement 'SAINT (Bruker, 2009)'
_computing_data_collection 'APEX2 (Bruker, 2009)'
_computing_data_reduction 'SAINT (Bruker, 2009) and XPREP (Bruker, 2008)'
_computing_molecular_graphics 'SHELXTL (Sheldrick, 2008)'
_computing_publication_material 'SHELXTL (Sheldrick, 2008)'
_computing_structure_refinement 'SHELXTL (Sheldrick, 2008)'
_computing_structure_solution 'SHELXTL (Sheldrick, 2008)'
_diffrn_ambient_temperature 293(2)
_diffrn_measured_fraction_theta_full 1.000
_diffrn_measured_fraction_theta_max 1.000
_diffrn_measurement_device_type 'Bruker SMART APEXII CCD'
_diffrn_measurement_method '\w scans'
_diffrn_radiation_monochromator graphite
_diffrn_radiation_source 'fine focus sealed tube'
_diffrn_radiation_type MoK\a
_diffrn_radiation_wavelength 0.71073
_diffrn_reflns_av_R_equivalents 0.0516
_diffrn_reflns_av_sigmaI/netI 0.0385
_diffrn_reflns_limit_h_max 17
_diffrn_reflns_limit_h_min -17
_diffrn_reflns_limit_k_max 11
_diffrn_reflns_limit_k_min -11
_diffrn_reflns_limit_l_max 7
_diffrn_reflns_limit_l_min -7
_diffrn_reflns_number 3416
_diffrn_reflns_theta_full 26.28
_diffrn_reflns_theta_max 26.28
_diffrn_reflns_theta_min 2.57
_exptl_absorpt_coefficient_mu 0.179
_exptl_absorpt_correction_T_max 0.9982
_exptl_absorpt_correction_T_min 0.9351
_exptl_absorpt_correction_type multi-scan
_exptl_absorpt_process_details '(SADABS; Bruker, 2008)'
_exptl_crystal_colour colourless
_exptl_crystal_density_diffrn 1.760
_exptl_crystal_density_method 'not measured'
_exptl_crystal_description needle
_exptl_crystal_F_000 432
_exptl_crystal_size_max 0.38
_exptl_crystal_size_mid 0.02
_exptl_crystal_size_min 0.01
_refine_diff_density_max 0.153
_refine_diff_density_min -0.183
_refine_ls_extinction_method none
_refine_ls_goodness_of_fit_ref 1.002
_refine_ls_hydrogen_treatment constr
_refine_ls_matrix_type full
_refine_ls_number_parameters 70
_refine_ls_number_reflns 841
_refine_ls_number_restraints 1
_refine_ls_restrained_S_all 1.001
_refine_ls_R_factor_all 0.0676
_refine_ls_R_factor_gt 0.0377
_refine_ls_shift/su_max 0.000
_refine_ls_shift/su_mean 0.000
_refine_ls_structure_factor_coef Fsqd
_refine_ls_weighting_details 'calc w=1/[\s^2^(Fo^2^)+(0.0389P)^2^+0.0000P] where P=(Fo^2^+2Fc^2^)/3'
_refine_ls_weighting_scheme calc
_refine_ls_wR_factor_gt 0.0716
_refine_ls_wR_factor_ref 0.0828
_reflns_number_gt 587
_reflns_number_total 841
_reflns_threshold_expression I>2\s(I)
_cod_data_source_file ld2094.cif
_cod_data_source_block I
_cod_original_cell_volume 796.5(7)
_cod_database_code 2237516
_cod_database_fobs_code 2237516

loop_
_symmetry_equiv_pos_as_xyz
'x, y, z'
'-x, -y, z+1/2'
'-x, y, z'
'x, -y, z+1/2'
'x+1/2, y+1/2, z'
'-x+1/2, -y+1/2, z+1/2'
'-x+1/2, y+1/2, z'
'x+1/2, -y+1/2, z+1/2'

loop_
_atom_site_type_symbol
_atom_site_label
_atom_site_fract_x
_atom_site_fract_y
_atom_site_fract_z
_atom_site_U_iso_or_equiv
_atom_site_adp_type
_atom_site_calc_flag
_atom_site_refinement_flags
_atom_site_occupancy
_atom_site_symmetry_multiplicity
C C1 0.5000 0.2314(4) 0.4290(7) 0.0314(8) Uani d S 1 2
H H1 0.5000 0.1318 0.3932 0.038 Uiso calc SR 1 2
N N2 0.5000 0.2530(4) 0.6828(6) 0.0392(8) Uani d S 1 2
O O3 0.5000 0.1504(4) 0.8026(5) 0.0743(10) Uani d S 1 2
O O4 0.5000 0.3716(4) 0.7543(5) 0.0606(9) Uani d S 1 2
C C5 0.58746(15) 0.3011(3) 0.3296(5) 0.0386(6) Uani d . 1 1
H H5A 0.5877 0.2874 0.1669 0.046 Uiso calc R 1 1
H H5B 0.5839 0.4004 0.3581 0.046 Uiso calc R 1 1
O O6 0.67514(11) 0.24806(16) 0.4225(4) 0.0404(5) Uani d . 1 1
N N7 0.70956(17) 0.1273(2) 0.3130(4) 0.0429(6) Uani d . 1 1
O O8 0.65815(14) 0.07181(19) 0.1797(5) 0.0614(6) Uani d . 1 1
O O9 0.78766(13) 0.0968(2) 0.3745(4) 0.0611(7) Uani d . 1 1

loop_
_atom_site_aniso_label
_atom_site_aniso_U_11
_atom_site_aniso_U_22
_atom_site_aniso_U_33
_atom_site_aniso_U_12
_atom_site_aniso_U_13
_atom_site_aniso_U_23
C1 0.0337(18) 0.028(2) 0.032(2) 0.000 0.000 -0.0047(17)
N2 0.0324(16) 0.045(2) 0.040(2) 0.000 0.000 -0.004(2)
O3 0.105(3) 0.071(2) 0.047(2) 0.000 0.000 0.0159(19)
O4 0.065(2) 0.057(2) 0.060(2) 0.000 0.000 -0.0235(17)
C5 0.0322(14) 0.0359(14) 0.0477(17) 0.0026(11) 0.0018(13) 0.0015(14)
O6 0.0318(9) 0.0415(11) 0.0480(11) 0.0025(8) -0.0019(9) -0.0094(10)
N7 0.0355(12) 0.0428(14) 0.0505(14) 0.0019(12) 0.0096(12) 0.0041(13)
O8 0.0554(13) 0.0563(14) 0.0725(15) 0.0030(11) 0.0032(14) -0.0254(15)
O9 0.0359(11) 0.0679(15) 0.0796(17) 0.0153(9) 0.0032(11) 0.0177(12)

loop_
_atom_type_symbol
_atom_type_description
_atom_type_scat_dispersion_real
_atom_type_scat_dispersion_imag
_atom_type_scat_source
C C 0.0033 0.0016 'International Tables Vol C Tables 4.2.6.8 and 6.1.1.4'
H H 0.0000 0.0000 'International Tables Vol C Tables 4.2.6.8 and 6.1.1.4'
N N 0.0061 0.0033 'International Tables Vol C Tables 4.2.6.8 and 6.1.1.4'
O O 0.0106 0.0060 'International Tables Vol C Tables 4.2.6.8 and 6.1.1.4'

loop_
_geom_angle_atom_site_label_1
_geom_angle_atom_site_label_2
_geom_angle_atom_site_label_3
_geom_angle_site_symmetry_1
_geom_angle_site_symmetry_3
_geom_angle
N2 C1 C5 . . 108.8(2)
N2 C1 C5 . 3_655 108.8(2)
C5 C1 C5 . 3_655 108.2(3)
N2 C1 H1 . . 110.3
C5 C1 H1 . . 110.3
C5 C1 H1 3_655 . 110.3
O3 N2 O4 . . 124.0(4)
O3 N2 C1 . . 117.8(3)
O4 N2 C1 . . 118.2(3)
O6 C5 C1 . . 112.9(2)
O6 C5 H5A . . 109.0
C1 C5 H5A . . 109.0
O6 C5 H5B . . 109.0
C1 C5 H5B . . 109.0
H5A C5 H5B . . 107.8
N7 O6 C5 . . 114.1(2)
O9 N7 O8 . . 130.4(2)
O9 N7 O6 . . 112.1(2)
O8 N7 O6 . . 117.5(2)

loop_
_geom_bond_atom_site_label_1
_geom_bond_atom_site_label_2
_geom_bond_site_symmetry_2
_geom_bond_distance
C1 N2 . 1.512(6)
C1 C5 . 1.517(3)
C1 C5 3_655 1.517(3)
C1 H1 . 0.9800
N2 O3 . 1.213(4)
N2 O4 . 1.215(4)
C5 O6 . 1.441(3)
C5 H5A . 0.9700
C5 H5B . 0.9700
O6 N7 . 1.413(3)
N7 O9 . 1.192(3)
N7 O8 . 1.194(3)

loop_
_geom_hbond_atom_site_label_D
_geom_hbond_atom_site_label_H
_geom_hbond_atom_site_label_A
_geom_hbond_site_symmetry_A
_geom_hbond_distance_DH
_geom_hbond_distance_HA
_geom_hbond_distance_DA
_geom_hbond_angle_DHA
C5 H5B O4 2_664 0.97 2.56 3.405(5) 145

loop_
_geom_torsion_atom_site_label_1
_geom_torsion_atom_site_label_2
_geom_torsion_atom_site_label_3
_geom_torsion_atom_site_label_4
_geom_torsion_site_symmetry_1
_geom_torsion
C5 C1 N2 O3 . -121.2(2)
C5 C1 N2 O3 3_655 121.2(2)
C5 C1 N2 O4 . 58.8(2)
C5 C1 N2 O4 3_655 -58.8(2)
N2 C1 C5 O6 . 58.6(3)
C5 C1 C5 O6 3_655 176.71(15)
C1 C5 O6 N7 . 85.4(3)
C5 O6 N7 O9 . 171.0(2)
C5 O6 N7 O8 . -9.7(3)
